data_4088742
loop_
_publ_author_name
'Hering, Florian'
'Berthel, Johannes H. J.'
'Lubitz, Katharina'
'Paul, Ursula S. D.'
'Schneider, Heidi'
'H\"arterich, Marcel'
'Radius, Udo'

_publ_section_title
;
 Synthesis and Thermal Properties of Novel NHC-Stabilized Cobalt Carbonyl
 Nitrosyl Complexes
;
_journal_issue 17
_journal_name_full Organometallics
_journal_page_first 2806
_journal_paper_doi 10.1021/acs.organomet.6b00374
_journal_volume 35
_journal_year 2016
_chemical_formula_sum 'C15 H24 Co N5 O2'
_chemical_formula_weight 365.32
_space_group_crystal_system monoclinic
_space_group_IT_number 14
_space_group_name_Hall '-P 2yn'
_space_group_name_H-M_alt 'P 1 21/n 1'
_atom_sites_solution_hydrogens geom
_audit_creation_method SHELXL-2014
_cell_angle_alpha 90
_cell_angle_beta 99.8030(14)
_cell_angle_gamma 90
_cell_formula_units_Z 4
_cell_length_a 9.2608(4)
_cell_length_b 11.1303(5)
_cell_length_c 17.2042(8)
_cell_measurement_reflns_used 9965
_cell_measurement_temperature 100(2)
_cell_measurement_theta_max 26.06
_cell_measurement_theta_min 2.19
_cell_volume 1747.44(14)
_computing_cell_refinement 'Saint-NT v. 7.23'
_computing_data_collection 'APEX2 ver. 2014.1 (Bruker AXS)'
_computing_data_reduction 'Saint-NT v. 7.23'
_computing_molecular_graphics 'XP in ShelxTL-97'
_computing_publication_material 'XP in ShelxTL-97'
_computing_structure_refinement 'SHELXL-2014 (Sheldrick, 2014)'
_computing_structure_solution 'SHELXS-97 (Sheldrick, 1990)'
_diffrn_ambient_temperature 100(2)
_diffrn_measured_fraction_theta_full 1.000
_diffrn_measured_fraction_theta_max 1.000
_diffrn_measurement_device_type 'Bruker X8-APEX II'
_diffrn_measurement_method '\f and \w scans'
_diffrn_radiation_source 'rotating anode'
_diffrn_radiation_type MoK\a
_diffrn_radiation_wavelength 0.71073
_diffrn_reflns_av_R_equivalents 0.0184
_diffrn_reflns_av_unetI/netI 0.0111
_diffrn_reflns_Laue_measured_fraction_full 1.000
_diffrn_reflns_Laue_measured_fraction_max 1.000
_diffrn_reflns_limit_h_max 11
_diffrn_reflns_limit_h_min -11
_diffrn_reflns_limit_k_max 13
_diffrn_reflns_limit_k_min -13
_diffrn_reflns_limit_l_max 21
_diffrn_reflns_limit_l_min -21
_diffrn_reflns_number 22397
_diffrn_reflns_point_group_measured_fraction_full 1.000
_diffrn_reflns_point_group_measured_fraction_max 1.000
_diffrn_reflns_theta_full 26.000
_diffrn_reflns_theta_max 26.075
_diffrn_reflns_theta_min 2.189
_exptl_absorpt_coefficient_mu 0.998
_exptl_absorpt_correction_T_max 0.75
_exptl_absorpt_correction_T_min 0.69
_exptl_absorpt_correction_type analytical
_exptl_absorpt_process_details 'Sadabs 2012/1 (Bruker 2012)'
_exptl_crystal_colour red
_exptl_crystal_density_diffrn 1.389
_exptl_crystal_description block
_exptl_crystal_F_000 768
_exptl_crystal_size_max 0.120
_exptl_crystal_size_mid 0.110
_exptl_crystal_size_min 0.100
_refine_diff_density_max 0.350
_refine_diff_density_min -0.301
_refine_diff_density_rms 0.052
_refine_ls_extinction_method none
_refine_ls_goodness_of_fit_ref 1.039
_refine_ls_hydrogen_treatment constr
_refine_ls_matrix_type full
_refine_ls_number_parameters 216
_refine_ls_number_reflns 3469
_refine_ls_number_restraints 0
_refine_ls_restrained_S_all 1.039
_refine_ls_R_factor_all 0.0292
_refine_ls_R_factor_gt 0.0273
_refine_ls_shift/su_max 0.001
_refine_ls_shift/su_mean 0.000
_refine_ls_structure_factor_coef Fsqd
_refine_ls_weighting_details 'w=1/[\s^2^(Fo^2^)+(0.0390P)^2^+1.2759P] where P=(Fo^2^+2Fc^2^)/3'
_refine_ls_weighting_scheme calc
_refine_ls_wR_factor_gt 0.0735
_refine_ls_wR_factor_ref 0.0750
_reflns_Friedel_coverage 0.000
_reflns_number_gt 3251
_reflns_number_total 3469
_reflns_threshold_expression 'I > 2\s(I)'
_cod_data_source_file om6b00374_si_002.cif
_cod_data_source_block compound_7
_cod_original_sg_symbol_H-M 'P 21/n'
_cod_database_code 4088742
_shelx_space_group_comment
;
The symmetry employed for this shelxl refinement is uniquely defined
by the following loop, which should always be used as a source of
symmetry information in preference to the above space-group names.
They are only intended as comments.
;
_shelx_estimated_absorpt_t_min 0.890
_shelx_estimated_absorpt_t_max 0.907
_shelxl_version_number 2014-2

loop_
_space_group_symop_operation_xyz
'x, y, z'
'-x+1/2, y+1/2, -z+1/2'
'-x, -y, -z'
'x-1/2, -y-1/2, z-1/2'

loop_
_atom_site_label
_atom_site_type_symbol
_atom_site_fract_x
_atom_site_fract_y
_atom_site_fract_z
_atom_site_U_iso_or_equiv
_atom_site_adp_type
_atom_site_occupancy
_atom_site_site_symmetry_order
_atom_site_calc_flag
_atom_site_refinement_flags_posn
_atom_site_refinement_flags_adp
Co01 Co 0.48305(2) 0.20003(2) 0.30545(2) 0.02068(9) Uani 1 1 d . .
O1 O 0.43824(16) 0.21539(14) 0.13568(8) 0.0409(4) Uani 1 1 d . .
N1 N 0.61033(14) 0.36434(12) 0.43716(8) 0.0182(3) Uani 1 1 d . .
C1 C 0.56324(16) 0.35009(14) 0.35816(9) 0.0173(3) Uani 1 1 d . .
N2 N 0.58826(14) 0.46040(12) 0.32855(8) 0.0203(3) Uani 1 1 d . .
O2 O 0.65021(14) -0.00689(12) 0.36586(7) 0.0320(3) Uani 1 1 d . .
C2 C 0.64932(17) 0.54057(15) 0.38752(11) 0.0239(3) Uani 1 1 d . .
N3 N 0.18112(14) 0.29742(11) 0.30774(8) 0.0176(3) Uani 1 1 d . .
C3 C 0.66326(17) 0.47996(15) 0.45599(10) 0.0226(3) Uani 1 1 d . .
C4 C 0.6872(2) 0.66684(16) 0.36984(13) 0.0351(4) Uani 1 1 d . .
H4A H 0.7573 0.6666 0.3331 0.053 Uiso 1 1 calc R U
H4B H 0.7309 0.7072 0.4188 0.053 Uiso 1 1 calc R U
H4C H 0.5981 0.7096 0.3459 0.053 Uiso 1 1 calc R U
N4 N 0.22296(14) 0.15311(12) 0.38982(7) 0.0175(3) Uani 1 1 d . .
C11 C 0.28609(17) 0.21516(13) 0.33580(9) 0.0168(3) Uani 1 1 d . .
C10 C 0.45564(17) 0.21326(15) 0.20444(9) 0.0202(3) Uani 1 1 d . .
C12 C 0.05759(17) 0.28814(14) 0.34375(9) 0.0190(3) Uani 1 1 d . .
C13 C 0.08380(18) 0.19730(14) 0.39548(9) 0.0199(3) Uani 1 1 d . .
C14 C 0.19491(19) 0.38789(16) 0.24835(11) 0.0262(4) Uani 1 1 d . .
H14A H 0.2907 0.3801 0.2319 0.039 Uiso 1 1 calc R U
H14B H 0.1860 0.4681 0.2706 0.039 Uiso 1 1 calc R U
H14C H 0.1173 0.3764 0.2026 0.039 Uiso 1 1 calc R U
C15 C 0.28753(19) 0.05011(15) 0.43489(10) 0.0239(3) Uani 1 1 d . .
H15A H 0.2224 -0.0194 0.4236 0.036 Uiso 1 1 calc R U
H15B H 0.3010 0.0687 0.4913 0.036 Uiso 1 1 calc R U
H15C H 0.3827 0.0316 0.4201 0.036 Uiso 1 1 calc R U
C16 C -0.07122(18) 0.36981(16) 0.32476(11) 0.0263(4) Uani 1 1 d . .
H16A H -0.1140 0.3617 0.2689 0.039 Uiso 1 1 calc R U
H16B H -0.0397 0.4531 0.3357 0.039 Uiso 1 1 calc R U
H16C H -0.1446 0.3484 0.3572 0.039 Uiso 1 1 calc R U
C17 C -0.0096(2) 0.14620(17) 0.44984(11) 0.0305(4) Uani 1 1 d . .
H17A H -0.0996 0.1937 0.4463 0.046 Uiso 1 1 calc R U
H17B H 0.0440 0.1485 0.5041 0.046 Uiso 1 1 calc R U
H17C H -0.0347 0.0629 0.4349 0.046 Uiso 1 1 calc R U
C5 C 0.7238(2) 0.51719(17) 0.53816(11) 0.0316(4) Uani 1 1 d . .
H5A H 0.8097 0.4680 0.5584 0.047 Uiso 1 1 calc R U
H5B H 0.6490 0.5062 0.5716 0.047 Uiso 1 1 calc R U
H5C H 0.7524 0.6020 0.5386 0.047 Uiso 1 1 calc R U
N5 N 0.58128(15) 0.08058(14) 0.34509(8) 0.0246(3) Uani 1 1 d . .
C7 C 0.60127(19) 0.27248(15) 0.49650(9) 0.0229(3) Uani 1 1 d . .
H7A H 0.5812 0.1944 0.4706 0.034 Uiso 1 1 calc R U
H7B H 0.5221 0.2926 0.5255 0.034 Uiso 1 1 calc R U
H7C H 0.6944 0.2687 0.5333 0.034 Uiso 1 1 calc R U
C6 C 0.5643(2) 0.49242(17) 0.24535(10) 0.0286(4) Uani 1 1 d . .
H6A H 0.5369 0.4205 0.2134 0.043 Uiso 1 1 calc R U
H6B H 0.6545 0.5265 0.2319 0.043 Uiso 1 1 calc R U
H6C H 0.4854 0.5519 0.2347 0.043 Uiso 1 1 calc R U

loop_
_atom_site_aniso_label
_atom_site_aniso_U_11
_atom_site_aniso_U_22
_atom_site_aniso_U_33
_atom_site_aniso_U_23
_atom_site_aniso_U_13
_atom_site_aniso_U_12
Co01 0.01746(13) 0.01933(13) 0.02634(14) -0.00658(8) 0.00687(9) -0.00121(8)
O1 0.0396(8) 0.0568(10) 0.0240(7) -0.0014(6) -0.0010(6) -0.0033(7)
N1 0.0168(6) 0.0168(6) 0.0201(6) -0.0017(5) 0.0008(5) 0.0002(5)
C1 0.0135(7) 0.0189(7) 0.0199(7) 0.0014(6) 0.0035(6) 0.0021(6)
N2 0.0169(6) 0.0190(7) 0.0253(7) 0.0031(5) 0.0048(5) 0.0012(5)
O2 0.0331(7) 0.0350(7) 0.0267(6) 0.0053(5) 0.0016(5) 0.0151(6)
C2 0.0158(7) 0.0184(8) 0.0377(9) -0.0021(7) 0.0051(7) 0.0004(6)
N3 0.0165(6) 0.0171(6) 0.0198(6) 0.0021(5) 0.0046(5) 0.0006(5)
C3 0.0158(7) 0.0192(8) 0.0320(9) -0.0056(7) 0.0015(6) 0.0005(6)
C4 0.0312(10) 0.0208(9) 0.0550(13) 0.0007(8) 0.0127(9) -0.0045(8)
N4 0.0205(6) 0.0161(6) 0.0160(6) 0.0007(5) 0.0035(5) -0.0011(5)
C11 0.0193(7) 0.0155(7) 0.0150(7) -0.0011(6) 0.0010(6) -0.0012(6)
C10 0.0154(7) 0.0240(8) 0.0207(8) -0.0014(6) 0.0013(6) 0.0006(6)
C12 0.0160(7) 0.0200(8) 0.0217(8) -0.0029(6) 0.0050(6) -0.0027(6)
C13 0.0201(8) 0.0202(8) 0.0204(8) -0.0042(6) 0.0060(6) -0.0035(6)
C14 0.0232(8) 0.0248(8) 0.0319(9) 0.0131(7) 0.0087(7) 0.0057(7)
C15 0.0298(9) 0.0210(8) 0.0211(8) 0.0062(6) 0.0043(6) 0.0013(7)
C16 0.0188(8) 0.0279(9) 0.0333(9) 0.0013(7) 0.0072(7) 0.0027(7)
C17 0.0330(10) 0.0317(10) 0.0303(9) 0.0034(8) 0.0151(8) -0.0043(8)
C5 0.0269(9) 0.0284(9) 0.0361(10) -0.0116(8) -0.0039(7) 0.0006(7)
N5 0.0245(7) 0.0287(8) 0.0205(7) -0.0050(6) 0.0035(5) -0.0012(6)
C7 0.0271(8) 0.0227(8) 0.0183(8) 0.0006(6) 0.0022(6) 0.0025(7)
C6 0.0304(9) 0.0277(9) 0.0284(9) 0.0104(7) 0.0069(7) -0.0011(7)

loop_
_atom_type_symbol
_atom_type_description
_atom_type_scat_dispersion_real
_atom_type_scat_dispersion_imag
_atom_type_scat_source
C C 0.0033 0.0016 'International Tables Vol C Tables 4.2.6.8 and 6.1.1.4'
H H 0.0000 0.0000 'International Tables Vol C Tables 4.2.6.8 and 6.1.1.4'
N N 0.0061 0.0033 'International Tables Vol C Tables 4.2.6.8 and 6.1.1.4'
O O 0.0106 0.0060 'International Tables Vol C Tables 4.2.6.8 and 6.1.1.4'
Co Co 0.3494 0.9721 'International Tables Vol C Tables 4.2.6.8 and 6.1.1.4'

loop_
_geom_angle_atom_site_label_1
_geom_angle_atom_site_label_2
_geom_angle_atom_site_label_3
_geom_angle
N5 Co01 C10 116.91(7)
N5 Co01 C1 110.15(6)
C10 Co01 C1 111.68(7)
N5 Co01 C11 114.58(7)
C10 Co01 C11 105.91(7)
C1 Co01 C11 95.59(6)
C1 N1 C3 112.26(13)
C1 N1 C7 124.72(13)
C3 N1 C7 122.96(14)
N1 C1 N2 102.80(13)
N1 C1 Co01 125.79(11)
N2 C1 Co01 131.40(12)
C1 N2 C2 112.17(14)
C1 N2 C6 125.50(14)
C2 N2 C6 122.23(14)
C3 C2 N2 106.41(14)
C3 C2 C4 131.33(17)
N2 C2 C4 122.26(17)
C11 N3 C12 112.49(13)
C11 N3 C14 124.83(13)
C12 N3 C14 122.66(13)
C2 C3 N1 106.36(14)
C2 C3 C5 131.07(16)
N1 C3 C5 122.55(16)
C2 C4 H4A 109.5
C2 C4 H4B 109.5
H4A C4 H4B 109.5
C2 C4 H4C 109.5
H4A C4 H4C 109.5
H4B C4 H4C 109.5
C11 N4 C13 112.07(13)
C11 N4 C15 125.19(13)
C13 N4 C15 122.70(13)
N3 C11 N4 102.63(13)
N3 C11 Co01 126.50(11)
N4 C11 Co01 130.83(11)
O1 C10 Co01 176.21(16)
C13 C12 N3 106.32(14)
C13 C12 C16 130.72(15)
N3 C12 C16 122.94(14)
C12 C13 N4 106.48(14)
C12 C13 C17 130.17(16)
N4 C13 C17 123.35(15)
N3 C14 H14A 109.5
N3 C14 H14B 109.5
H14A C14 H14B 109.5
N3 C14 H14C 109.5
H14A C14 H14C 109.5
H14B C14 H14C 109.5
N4 C15 H15A 109.5
N4 C15 H15B 109.5
H15A C15 H15B 109.5
N4 C15 H15C 109.5
H15A C15 H15C 109.5
H15B C15 H15C 109.5
C12 C16 H16A 109.5
C12 C16 H16B 109.5
H16A C16 H16B 109.5
C12 C16 H16C 109.5
H16A C16 H16C 109.5
H16B C16 H16C 109.5
C13 C17 H17A 109.5
C13 C17 H17B 109.5
H17A C17 H17B 109.5
C13 C17 H17C 109.5
H17A C17 H17C 109.5
H17B C17 H17C 109.5
C3 C5 H5A 109.5
C3 C5 H5B 109.5
H5A C5 H5B 109.5
C3 C5 H5C 109.5
H5A C5 H5C 109.5
H5B C5 H5C 109.5
O2 N5 Co01 173.81(13)
N1 C7 H7A 109.5
N1 C7 H7B 109.5
H7A C7 H7B 109.5
N1 C7 H7C 109.5
H7A C7 H7C 109.5
H7B C7 H7C 109.5
N2 C6 H6A 109.5
N2 C6 H6B 109.5
H6A C6 H6B 109.5
N2 C6 H6C 109.5
H6A C6 H6C 109.5
H6B C6 H6C 109.5

loop_
_geom_bond_atom_site_label_1
_geom_bond_atom_site_label_2
_geom_bond_distance
Co01 N5 1.6879(15)
Co01 C10 1.7193(16)
Co01 C1 1.9835(16)
Co01 C11 1.9880(16)
O1 C10 1.167(2)
N1 C1 1.364(2)
N1 C3 1.395(2)
N1 C7 1.457(2)
C1 N2 1.364(2)
N2 C2 1.396(2)
N2 C6 1.455(2)
O2 N5 1.1855(19)
C2 C3 1.345(3)
C2 C4 1.492(2)
N3 C11 1.363(2)
N3 C12 1.395(2)
N3 C14 1.456(2)
C3 C5 1.488(2)
C4 H4A 0.9800
C4 H4B 0.9800
C4 H4C 0.9800
N4 C11 1.366(2)
N4 C13 1.398(2)
N4 C15 1.454(2)
C12 C13 1.342(2)
C12 C16 1.491(2)
C13 C17 1.491(2)
C14 H14A 0.9800
C14 H14B 0.9800
C14 H14C 0.9800
C15 H15A 0.9800
C15 H15B 0.9800
C15 H15C 0.9800
C16 H16A 0.9800
C16 H16B 0.9800
C16 H16C 0.9800
C17 H17A 0.9800
C17 H17B 0.9800
C17 H17C 0.9800
C5 H5A 0.9800
C5 H5B 0.9800
C5 H5C 0.9800
C7 H7A 0.9800
C7 H7B 0.9800
C7 H7C 0.9800
C6 H6A 0.9800
C6 H6B 0.9800
C6 H6C 0.9800
